data_7047436
loop_
_publ_author_name
'Zhang, Da-Shuai'
'Zhang, Yong-Zheng'
'Gao, Jun'
'Liu, Hui-Ling'
'Hu, Hui'
'Geng, Long-Long'
'Zhang, Xiuling'
'Li, Yun-Wu'

_publ_section_title
;
 Structure modulation from unstable to stable MOFs by regulating secondary
 N-donor ligands.
;
_journal_issue 39
_journal_name_full 'Dalton transactions (Cambridge, England : 2003)'
_journal_page_first 14025
_journal_page_last 14032
_journal_paper_doi 10.1039/c8dt02858c
_journal_volume 47
_journal_year 2018
_chemical_formula_moiety 'C23 H16 Cd N5 O4'
_chemical_formula_sum 'C23 H16 Cd N5 O4'
_chemical_formula_weight 538.81
_space_group_crystal_system monoclinic
_space_group_IT_number 15
_space_group_name_Hall '-C 2yc'
_space_group_name_H-M_alt 'C 1 2/c 1'
_symmetry_space_group_name_Hall '-C 2yc'
_symmetry_space_group_name_H-M 'C 1 2/c 1'
_atom_sites_solution_hydrogens geom
_audit_creation_date 2018-03-31
_audit_creation_method
;
Olex2 1.2
(compiled 2017.08.10 svn.r3458 for OlexSys, GUI svn.r5381)
;
_audit_update_record
;
2018-04-20 deposited with the CCDC.
2018-09-05 downloaded from the CCDC.
;
_cell_angle_alpha 90
_cell_angle_beta 99.029(10)
_cell_angle_gamma 90
_cell_formula_units_Z 8
_cell_length_a 34.226(18)
_cell_length_b 16.245(9)
_cell_length_c 14.643(8)
_cell_measurement_reflns_used 2745
_cell_measurement_temperature 296(2)
_cell_measurement_theta_max 20.354
_cell_measurement_theta_min 2.454
_cell_volume 8041(8)
_computing_cell_refinement 'SAINT v8.34A (Bruker, 2013)'
_computing_data_reduction 'SAINT v8.34A (Bruker, 2013)'
_computing_molecular_graphics 'Olex2 (Dolomanov et al., 2009)'
_computing_publication_material 'Olex2 (Dolomanov et al., 2009)'
_computing_structure_refinement 'ShelXL (Sheldrick, 2015)'
_diffrn_ambient_temperature 296.15
_diffrn_measured_fraction_theta_full 0.988
_diffrn_measured_fraction_theta_max 0.988
_diffrn_measurement_device_type 'CCD area detector'
_diffrn_measurement_method 'phi and omega scans'
_diffrn_radiation_monochromator graphite
_diffrn_radiation_type MoK\a
_diffrn_radiation_wavelength 0.71073
_diffrn_reflns_av_R_equivalents 0.0803
_diffrn_reflns_av_unetI/netI 0.0836
_diffrn_reflns_Laue_measured_fraction_full 0.988
_diffrn_reflns_Laue_measured_fraction_max 0.988
_diffrn_reflns_limit_h_max 40
_diffrn_reflns_limit_h_min -35
_diffrn_reflns_limit_k_max 19
_diffrn_reflns_limit_k_min -18
_diffrn_reflns_limit_l_max 17
_diffrn_reflns_limit_l_min -17
_diffrn_reflns_number 22408
_diffrn_reflns_point_group_measured_fraction_full 0.988
_diffrn_reflns_point_group_measured_fraction_max 0.988
_diffrn_reflns_theta_full 24.835
_diffrn_reflns_theta_max 24.835
_diffrn_reflns_theta_min 1.911
_exptl_absorpt_coefficient_mu 0.565
_exptl_absorpt_correction_type none
_exptl_crystal_colour white
_exptl_crystal_colour_primary white
_exptl_crystal_density_diffrn 0.890
_exptl_crystal_description block
_exptl_crystal_F_000 2152
_exptl_crystal_size_max 0.2
_exptl_crystal_size_mid 0.18
_exptl_crystal_size_min 0.15
_refine_diff_density_max 0.557
_refine_diff_density_min -0.383
_refine_diff_density_rms 0.057
_refine_ls_extinction_method none
_refine_ls_goodness_of_fit_ref 1.000
_refine_ls_hydrogen_treatment constr
_refine_ls_matrix_type full
_refine_ls_number_parameters 298
_refine_ls_number_reflns 6879
_refine_ls_number_restraints 0
_refine_ls_restrained_S_all 1.000
_refine_ls_R_factor_all 0.0848
_refine_ls_R_factor_gt 0.0455
_refine_ls_shift/su_max 0.002
_refine_ls_shift/su_mean 0.000
_refine_ls_structure_factor_coef Fsqd
_refine_ls_weighting_details 'w=1/[\s^2^(Fo^2^)+(0.0561P)^2^] where P=(Fo^2^+2Fc^2^)/3'
_refine_ls_weighting_scheme calc
_refine_ls_wR_factor_gt 0.1164
_refine_ls_wR_factor_ref 0.1319
_reflns_Friedel_coverage 0.000
_reflns_number_gt 3883
_reflns_number_total 6879
_reflns_threshold_expression 'I > 2\s(I)'
_cod_data_source_file c8dt02858c2.cif
_cod_data_source_block 34_sq
_cod_depositor_comments 'Adding full bibliography for 7047436--7047439.cif.'
_cod_database_code 7047436
_shelx_shelxl_version_number 2014/7
_shelx_space_group_comment
;
The symmetry employed for this shelxl refinement is uniquely defined
by the following loop, which should always be used as a source of
symmetry information in preference to the above space-group names.
They are only intended as comments.
;
_shelx_estimated_absorpt_t_max 0.920
_shelx_estimated_absorpt_t_min 0.895
_olex2_refinement_description
;
1. Fixed Uiso
 At 1.2 times of:
  All C(H) groups
2.a Ternary CH refined with riding coordinates:
 C3(H3)
2.b Aromatic/amide H refined with riding coordinates:
 C6(H6), C5(H5), C13(H13), C12(H12), C2(H2), C10(H10), C1(H1), C18(H18),
 C9(H9), C17(H17), C16(H16), C19(H19), C20(H20), C22(H22), C23(H23)
;
_olex2_submission_special_instructions 'No special instructions were received'

loop_
_space_group_symop_operation_xyz
'x, y, z'
'-x, y, -z+1/2'
'x+1/2, y+1/2, z'
'-x+1/2, y+1/2, -z+1/2'
'-x, -y, -z'
'x, -y, z-1/2'
'-x+1/2, -y+1/2, -z'
'x+1/2, -y+1/2, z-1/2'

loop_
_atom_site_label
_atom_site_type_symbol
_atom_site_fract_x
_atom_site_fract_y
_atom_site_fract_z
_atom_site_U_iso_or_equiv
_atom_site_adp_type
_atom_site_occupancy
_atom_site_site_symmetry_order
_atom_site_calc_flag
_atom_site_refinement_flags_posn
Cd1 Cd 0.67214(2) 0.70670(2) 0.43838(3) 0.05802(16) Uani 1 1 d .
O1 O 0.79060(12) 0.2721(2) 0.9376(3) 0.0801(12) Uani 1 1 d .
O3 O 0.81874(12) 0.2031(3) 0.2215(3) 0.0850(12) Uani 1 1 d .
N1 N 0.75515(13) 0.5030(3) 0.5241(3) 0.0588(11) Uani 1 1 d .
O4 O 0.82361(13) 0.3213(3) 0.1518(3) 0.0975(14) Uani 1 1 d .
O2 O 0.85422(14) 0.2672(3) 0.9344(3) 0.0865(13) Uani 1 1 d .
N3 N 0.70717(14) 0.5902(3) 0.4794(3) 0.0652(12) Uani 1 1 d .
N4 N 0.61554(13) 0.6351(3) 0.4033(3) 0.0746(13) Uani 1 1 d .
N2 N 0.72207(15) 0.4554(3) 0.4949(3) 0.0787(14) Uani 1 1 d .
C4 C 0.79894(16) 0.4196(3) 0.6403(3) 0.0557(13) Uani 1 1 d .
C7 C 0.81261(17) 0.3355(3) 0.8099(3) 0.0571(14) Uani 1 1 d .
C3 C 0.79494(15) 0.4657(3) 0.5499(3) 0.0557(13) Uani 1 1 d .
H3 H 0.8142 0.5107 0.5580 0.067 Uiso 1 1 calc R
N5 N 0.56358(14) 0.5625(3) 0.4220(3) 0.0844(15) Uani 1 1 d .
C6 C 0.77468(16) 0.3570(3) 0.7682(4) 0.0665(15) Uani 1 1 d .
H6 H 0.7531 0.3438 0.7969 0.080 Uiso 1 1 calc R
C11 C 0.80367(15) 0.4136(3) 0.4688(3) 0.0568(13) Uani 1 1 d .
C5 C 0.76885(16) 0.3972(3) 0.6859(4) 0.0653(15) Uani 1 1 d .
H5 H 0.7431 0.4101 0.6594 0.078 Uiso 1 1 calc R
C13 C 0.80226(17) 0.2859(3) 0.3833(4) 0.0739(16) Uani 1 1 d .
H13 H 0.7974 0.2296 0.3801 0.089 Uiso 1 1 calc R
C14 C 0.81469(16) 0.3262(4) 0.3096(3) 0.0627(14) Uani 1 1 d .
C12 C 0.79700(17) 0.3297(4) 0.4618(4) 0.0745(16) Uani 1 1 d .
H12 H 0.7888 0.3018 0.5110 0.089 Uiso 1 1 calc R
C2 C 0.7449(2) 0.5822(3) 0.5130(4) 0.0659(15) Uani 1 1 d .
H2 H 0.7623 0.6260 0.5273 0.079 Uiso 1 1 calc R
C15 C 0.81953(16) 0.2795(5) 0.2218(4) 0.0738(17) Uani 1 1 d .
C10 C 0.83690(18) 0.3992(3) 0.6819(4) 0.0724(16) Uani 1 1 d .
H10 H 0.8580 0.4136 0.6522 0.087 Uiso 1 1 calc R
C8 C 0.8204(2) 0.2880(3) 0.9009(4) 0.0662(15) Uani 1 1 d .
C1 C 0.69485(19) 0.5105(4) 0.4699(4) 0.0762(17) Uani 1 1 d .
H1 H 0.6688 0.4964 0.4471 0.091 Uiso 1 1 calc R
C21 C 0.53114(18) 0.5309(4) 0.4615(5) 0.088(2) Uani 1 1 d .
C18 C 0.59002(17) 0.6190(4) 0.4570(4) 0.0790(17) Uani 1 1 d .
H18 H 0.5901 0.6442 0.5140 0.095 Uiso 1 1 calc R
C9 C 0.84472(16) 0.3582(3) 0.7661(4) 0.0680(15) Uani 1 1 d .
H9 H 0.8706 0.3462 0.7928 0.082 Uiso 1 1 calc R
C17 C 0.81776(18) 0.4521(4) 0.3964(4) 0.0826(18) Uani 1 1 d .
H17 H 0.8243 0.5076 0.4009 0.099 Uiso 1 1 calc R
C16 C 0.82233(19) 0.4088(4) 0.3173(4) 0.0836(18) Uani 1 1 d .
H16 H 0.8308 0.4365 0.2683 0.100 Uiso 1 1 calc R
C19 C 0.60608(19) 0.5839(4) 0.3284(4) 0.097(2) Uani 1 1 d .
H19 H 0.6195 0.5811 0.2780 0.116 Uiso 1 1 calc R
C20 C 0.57434(19) 0.5385(5) 0.3394(5) 0.107(2) Uani 1 1 d .
H20 H 0.5621 0.4987 0.2991 0.128 Uiso 1 1 calc R
C22 C 0.5332(2) 0.5269(6) 0.5552(5) 0.145(4) Uani 1 1 d .
H22 H 0.5557 0.5452 0.5938 0.174 Uiso 1 1 calc R
C23 C 0.4984(2) 0.5046(6) 0.4074(5) 0.152(4) Uani 1 1 d .
H23 H 0.4969 0.5075 0.3435 0.182 Uiso 1 1 calc R

loop_
_atom_site_aniso_label
_atom_site_aniso_U_11
_atom_site_aniso_U_22
_atom_site_aniso_U_33
_atom_site_aniso_U_23
_atom_site_aniso_U_13
_atom_site_aniso_U_12
Cd1 0.0677(3) 0.0636(3) 0.0450(2) -0.0012(2) 0.01594(18) -0.0062(2)
O1 0.100(3) 0.089(3) 0.057(2) 0.014(2) 0.030(2) 0.017(2)
O3 0.100(3) 0.087(3) 0.073(3) -0.024(3) 0.029(2) -0.003(3)
N1 0.072(3) 0.056(3) 0.049(3) 0.003(2) 0.010(2) 0.003(3)
O4 0.139(4) 0.112(3) 0.046(2) -0.002(2) 0.028(2) 0.027(3)
O2 0.087(3) 0.110(4) 0.062(3) 0.023(2) 0.010(2) 0.012(3)
N3 0.063(3) 0.076(4) 0.055(3) 0.002(2) 0.006(2) 0.001(3)
N4 0.068(3) 0.103(4) 0.056(3) -0.009(3) 0.020(3) -0.022(3)
N2 0.078(4) 0.067(3) 0.084(4) -0.008(3) -0.008(3) -0.017(3)
C4 0.065(4) 0.071(4) 0.030(3) 0.000(2) 0.003(3) 0.005(3)
C7 0.083(4) 0.049(3) 0.042(3) -0.010(2) 0.018(3) 0.000(3)
C3 0.067(4) 0.057(3) 0.044(3) -0.002(2) 0.008(3) -0.008(3)
N5 0.074(4) 0.129(5) 0.051(3) -0.007(3) 0.016(3) -0.040(3)
C6 0.066(4) 0.081(4) 0.055(4) -0.001(3) 0.016(3) -0.002(3)
C11 0.073(4) 0.058(4) 0.039(3) 0.007(3) 0.006(3) 0.002(3)
C5 0.066(4) 0.081(4) 0.048(3) 0.009(3) 0.008(3) -0.002(3)
C13 0.103(5) 0.062(4) 0.060(4) -0.008(3) 0.024(3) 0.001(3)
C14 0.078(4) 0.068(4) 0.043(3) 0.003(3) 0.013(3) 0.011(3)
C12 0.106(5) 0.072(4) 0.051(3) -0.004(3) 0.029(3) -0.015(3)
C2 0.101(5) 0.046(4) 0.056(3) -0.005(3) 0.032(3) -0.005(3)
C15 0.065(4) 0.115(6) 0.041(3) -0.014(4) 0.008(3) 0.014(4)
C10 0.092(5) 0.076(4) 0.055(4) 0.001(3) 0.028(3) 0.005(3)
C8 0.099(5) 0.053(3) 0.050(3) -0.001(3) 0.023(4) 0.008(3)
C1 0.083(5) 0.063(4) 0.075(4) 0.000(3) -0.012(3) 0.003(4)
C21 0.063(4) 0.136(6) 0.067(4) -0.009(4) 0.011(3) -0.036(4)
C18 0.079(4) 0.094(5) 0.066(4) -0.016(3) 0.018(3) -0.023(4)
C9 0.074(4) 0.071(4) 0.058(4) 0.004(3) 0.008(3) 0.013(3)
C17 0.132(6) 0.058(4) 0.064(4) 0.011(3) 0.035(4) 0.008(3)
C16 0.135(6) 0.074(5) 0.049(4) 0.013(3) 0.038(4) 0.010(4)
C19 0.086(5) 0.140(6) 0.067(4) -0.019(4) 0.022(4) -0.037(4)
C20 0.086(5) 0.164(7) 0.070(5) -0.028(5) 0.008(4) -0.047(5)
C22 0.105(6) 0.259(11) 0.070(5) -0.013(6) 0.009(4) -0.106(6)
C23 0.102(6) 0.291(12) 0.063(5) -0.005(6) 0.013(4) -0.104(7)

loop_
_atom_type_symbol
_atom_type_description
_atom_type_scat_dispersion_real
_atom_type_scat_dispersion_imag
_atom_type_scat_source
C C 0.0033 0.0016 'International Tables Vol C Tables 4.2.6.8 and 6.1.1.4'
H H 0.0000 0.0000 'International Tables Vol C Tables 4.2.6.8 and 6.1.1.4'
Cd Cd -0.8075 1.2024 'International Tables Vol C Tables 4.2.6.8 and 6.1.1.4'
N N 0.0061 0.0033 'International Tables Vol C Tables 4.2.6.8 and 6.1.1.4'
O O 0.0106 0.0060 'International Tables Vol C Tables 4.2.6.8 and 6.1.1.4'

loop_
_geom_angle_atom_site_label_1
_geom_angle_atom_site_label_2
_geom_angle_atom_site_label_3
_geom_angle
_geom_angle_site_symmetry_1
_geom_angle_site_symmetry_3
O1 Cd1 O3 129.47(14) 4_656 4_655
O1 Cd1 O2 55.25(14) 4_656 4_656
O1 Cd1 C15 111.32(17) 4_656 4_655
O1 Cd1 C8 27.86(16) 4_656 4_656
O3 Cd1 C15 27.59(15) 4_655 4_655
O3 Cd1 C8 149.00(16) 4_655 4_656
O4 Cd1 O1 90.13(15) 4_655 4_656
O4 Cd1 O3 55.44(15) 4_655 4_655
O4 Cd1 O2 100.33(16) 4_655 4_656
O4 Cd1 C15 27.85(18) 4_655 4_655
O4 Cd1 C8 95.71(16) 4_655 4_656
O2 Cd1 O3 152.15(15) 4_656 4_655
O2 Cd1 C15 127.0(2) 4_656 4_655
O2 Cd1 C8 27.39(14) 4_656 4_656
N3 Cd1 O1 88.41(16) . 4_656
N3 Cd1 O3 95.32(15) . 4_655
N3 Cd1 O4 138.42(17) . 4_655
N3 Cd1 O2 112.52(15) . 4_656
N3 Cd1 C15 118.34(19) . 4_655
N3 Cd1 C8 101.86(17) . 4_656
N4 Cd1 O1 140.13(15) . 4_656
N4 Cd1 O3 90.22(16) . 4_655
N4 Cd1 O4 114.67(17) . 4_655
N4 Cd1 O2 88.50(16) . 4_656
N4 Cd1 N3 91.69(18) . .
N4 Cd1 C15 103.57(17) . 4_655
N4 Cd1 C8 114.58(19) . 4_656
C8 Cd1 C15 122.9(2) 4_656 4_655
C8 O1 Cd1 92.6(4) . 4_646
C15 O3 Cd1 88.4(4) . 4_645
N2 N1 C3 121.6(4) . .
C2 N1 N2 108.3(5) . .
C2 N1 C3 129.6(5) . .
C15 O4 Cd1 93.2(4) . 4_645
C8 O2 Cd1 88.7(3) . 4_646
C2 N3 Cd1 129.0(4) . .
C2 N3 C1 102.4(5) . .
C1 N3 Cd1 128.5(4) . .
C18 N4 Cd1 127.4(4) . .
C18 N4 C19 105.5(5) . .
C19 N4 Cd1 125.6(4) . .
C1 N2 N1 102.6(5) . .
C5 C4 C3 126.3(5) . .
C5 C4 C10 116.8(5) . .
C10 C4 C3 117.0(5) . .
C6 C7 C8 122.3(5) . .
C6 C7 C9 118.4(5) . .
C9 C7 C8 119.3(5) . .
N1 C3 C4 112.3(4) . .
N1 C3 C11 108.2(4) . .
C4 C3 C11 114.0(4) . .
C18 N5 C21 128.0(5) . .
C18 N5 C20 105.9(5) . .
C20 N5 C21 126.1(5) . .
C5 C6 C7 120.6(5) . .
C12 C11 C3 123.7(5) . .
C17 C11 C3 118.8(5) . .
C17 C11 C12 117.5(5) . .
C6 C5 C4 123.1(5) . .
C14 C13 C12 120.0(5) . .
C13 C14 C15 120.7(6) . .
C16 C14 C13 118.5(5) . .
C16 C14 C15 120.8(5) . .
C11 C12 C13 121.7(5) . .
N3 C2 N1 111.4(5) . .
O3 C15 Cd1 64.0(3) . 4_645
O3 C15 O4 123.0(6) . .
O3 C15 C14 119.6(6) . .
O4 C15 Cd1 59.0(3) . 4_645
O4 C15 C14 117.4(6) . .
C14 C15 Cd1 176.3(5) . 4_645
C4 C10 C9 122.7(5) . .
O1 C8 Cd1 59.5(3) . 4_646
O1 C8 C7 115.9(6) . .
O2 C8 Cd1 63.9(3) . 4_646
O2 C8 O1 123.4(5) . .
O2 C8 C7 120.7(5) . .
C7 C8 Cd1 175.3(5) . 4_646
N2 C1 N3 115.4(6) . .
C22 C21 N5 120.4(6) . .
C23 C21 N5 120.5(6) . .
C23 C21 C22 119.1(6) . .
N4 C18 N5 112.9(5) . .
C10 C9 C7 118.4(5) . .
C11 C17 C16 120.8(5) . .
C14 C16 C17 121.4(5) . .
C20 C19 N4 109.2(6) . .
C19 C20 N5 106.5(6) . .
C21 C22 C23 119.8(6) . 5_666
C21 C23 C22 121.2(7) . 5_666

loop_
_geom_bond_atom_site_label_1
_geom_bond_atom_site_label_2
_geom_bond_distance
_geom_bond_site_symmetry_2
Cd1 O1 2.309(4) 4_656
Cd1 O3 2.411(4) 4_655
Cd1 O4 2.301(4) 4_655
Cd1 O2 2.404(4) 4_656
Cd1 N3 2.270(5) .
Cd1 N4 2.249(4) .
Cd1 C15 2.682(6) 4_655
Cd1 C8 2.676(6) 4_656
O1 Cd1 2.309(4) 4_646
O1 C8 1.252(6) .
O3 Cd1 2.411(4) 4_645
O3 C15 1.242(7) .
N1 N2 1.383(6) .
N1 C3 1.484(6) .
N1 C2 1.337(6) .
O4 Cd1 2.301(4) 4_645
O4 C15 1.255(7) .
O2 Cd1 2.404(4) 4_646
O2 C8 1.231(6) .
N3 C2 1.315(6) .
N3 C1 1.362(7) .
N4 C18 1.290(6) .
N4 C19 1.375(7) .
N2 C1 1.303(7) .
C4 C3 1.508(6) .
C4 C5 1.362(7) .
C4 C10 1.386(7) .
C7 C6 1.390(7) .
C7 C8 1.526(7) .
C7 C9 1.406(7) .
C3 C11 1.526(7) .
N5 C21 1.425(7) .
N5 C18 1.334(6) .
N5 C20 1.374(8) .
C6 C5 1.357(7) .
C11 C12 1.384(7) .
C11 C17 1.381(7) .
C13 C14 1.384(7) .
C13 C12 1.387(7) .
C14 C15 1.524(8) .
C14 C16 1.369(7) .
C15 Cd1 2.682(6) 4_645
C10 C9 1.390(7) .
C8 Cd1 2.676(6) 4_646
C21 C22 1.365(9) .
C21 C23 1.336(8) .
C17 C16 1.385(7) .
C19 C20 1.343(8) .
C22 C23 1.385(8) 5_666
C23 C22 1.385(8) 5_666
